data_7121590
loop_
_publ_author_name
'Kuwabara, Takuya'
'Kato, Takahiro'
'Takano, Kouichi'
'Kodama, Shintaro'
'Manabe, Yuuka'
'Tsuchida, Noriko'
'Takano, Keiko'
'Minami, Yasunori'
'Hiyama, Tamejiro'
'Ishii, Youichi'

_publ_section_title
;
 P-C reductive elimination in Ru(ii) complexes to convert triarylphosphine
 ligands into five- or six-membered phosphacycles.
;
_journal_issue 42
_journal_name_full 'Chemical communications (Cambridge, England)'
_journal_page_first 5357
_journal_page_last 5360
_journal_paper_doi 10.1039/c8cc02539h
_journal_volume 54
_journal_year 2018
_chemical_formula_sum 'C76 H54 B F24 P Ru'
_chemical_formula_weight 1566.04
_space_group_crystal_system monoclinic
_space_group_IT_number 14
_space_group_name_Hall '-P 2ybc'
_space_group_name_H-M_alt 'P 1 21/c 1'
_symmetry_space_group_name_Hall '-P 2ybc'
_symmetry_space_group_name_H-M 'P 1 21/c 1'
_atom_sites_solution_hydrogens geom
_audit_creation_method SHELXL-2014/7
_audit_update_record
;
2018-02-28 deposited with the CCDC.
2018-04-30 downloaded from the CCDC.
;
_cell_angle_alpha 90
_cell_angle_beta 95.329(4)
_cell_angle_gamma 90
_cell_formula_units_Z 4
_cell_length_a 18.038(3)
_cell_length_b 19.730(4)
_cell_length_c 19.271(4)
_cell_measurement_reflns_used 9360
_cell_measurement_temperature 93(2)
_cell_measurement_theta_max 31.3226
_cell_measurement_theta_min 2.9618
_cell_volume 6829(2)
_computing_cell_refinement 'RIGAKU CrystalClear'
_computing_data_collection 'RIGAKU CrystalClear'
_computing_data_reduction 'RIGAKU CrystalClear'
_computing_molecular_graphics 'Yadokari-XG 2009(Wakita Nemoto et al.)'
_computing_publication_material 'Yadokari-XG 2009(Wakita,Nemoto et al.)'
_computing_structure_refinement 'SHELXL-2014 (Sheldrick, 2014)'
_computing_structure_solution SIR-2014
_diffrn_ambient_temperature 93(2)
_diffrn_detector_area_resol_mean 28.5714
_diffrn_measured_fraction_theta_full 0.984
_diffrn_measured_fraction_theta_max 0.984
_diffrn_measurement_device_type 'Rigaku VariMax Saturn'
_diffrn_measurement_method 'omega scans'
_diffrn_radiation_monochromator Confocal
_diffrn_radiation_source 'rotating-anode X-ray tube'
_diffrn_radiation_type MoK\a
_diffrn_radiation_wavelength 0.71075
_diffrn_reflns_av_R_equivalents 0.1331
_diffrn_reflns_av_unetI/netI 0.1367
_diffrn_reflns_Laue_measured_fraction_full 0.988
_diffrn_reflns_Laue_measured_fraction_max 0.984
_diffrn_reflns_limit_h_max 22
_diffrn_reflns_limit_h_min -20
_diffrn_reflns_limit_k_max 24
_diffrn_reflns_limit_k_min -24
_diffrn_reflns_limit_l_max 23
_diffrn_reflns_limit_l_min -21
_diffrn_reflns_number 50216
_diffrn_reflns_point_group_measured_fraction_full 0.988
_diffrn_reflns_point_group_measured_fraction_max 0.984
_diffrn_reflns_theta_full 25.242
_diffrn_reflns_theta_max 25.999
_diffrn_reflns_theta_min 3.068
_exptl_absorpt_coefficient_mu 0.363
_exptl_absorpt_correction_T_max 0.9868
_exptl_absorpt_correction_T_min 0.9578
_exptl_absorpt_correction_type numerical
_exptl_absorpt_process_details '(NUMABS; Rigaku, 2005)'
_exptl_crystal_colour Yellow
_exptl_crystal_density_diffrn 1.523
_exptl_crystal_description Prism
_exptl_crystal_F_000 3160
_exptl_crystal_size_max 0.220
_exptl_crystal_size_mid 0.090
_exptl_crystal_size_min 0.040
_refine_diff_density_max 0.735
_refine_diff_density_min -0.578
_refine_diff_density_rms 0.108
_refine_ls_extinction_method none
_refine_ls_goodness_of_fit_ref 1.158
_refine_ls_hydrogen_treatment constr
_refine_ls_matrix_type full
_refine_ls_number_parameters 934
_refine_ls_number_reflns 13198
_refine_ls_number_restraints 0
_refine_ls_restrained_S_all 1.158
_refine_ls_R_factor_all 0.1430
_refine_ls_R_factor_gt 0.1018
_refine_ls_shift/su_max 0.001
_refine_ls_shift/su_mean 0.000
_refine_ls_structure_factor_coef Fsqd
_refine_ls_weighting_details 'w=1/[\s^2^(Fo^2^)+(0.0351P)^2^+16.9189P] where P=(Fo^2^+2Fc^2^)/3'
_refine_ls_weighting_scheme calc
_refine_ls_wR_factor_gt 0.1717
_refine_ls_wR_factor_ref 0.1907
_reflns_Friedel_coverage 0.000
_reflns_number_gt 9241
_reflns_number_total 13198
_reflns_threshold_expression 'I > 2\s(I)'
_cod_data_source_file c8cc02539h2.cif
_cod_data_source_block 2c
_cod_depositor_comments
;
The following automatic conversions were performed:

'_exptl_absorpt_correction_type' value 'Numerical' changed to
'numerical' according to
/home/data/users/saulius/crontab/automatic-downloads/rss-feeds/RSC/lib/dictionaries/cif_core.dic
dictionary named 'cif_core.dic' version 2.4.2 from 2011-04-26.

Automatic conversion script
Id: cif_fix_values 4973 2017-02-22 13:04:09Z antanas 

 Adding full bibliography for 7121586--7121591.cif.
;
_cod_database_code 7121590
_shelx_shelxl_version_number 2014/7
_shelx_space_group_comment
;
The symmetry employed for this shelxl refinement is uniquely defined
by the following loop, which should always be used as a source of
symmetry information in preference to the above space-group names.
They are only intended as comments.
;
_shelx_estimated_absorpt_t_min 0.924
_shelx_estimated_absorpt_t_max 0.986

loop_
_space_group_symop_operation_xyz
'x, y, z'
'-x, y+1/2, -z+1/2'
'-x, -y, -z'
'x, -y-1/2, z-1/2'

loop_
_atom_site_label
_atom_site_type_symbol
_atom_site_fract_x
_atom_site_fract_y
_atom_site_fract_z
_atom_site_U_iso_or_equiv
_atom_site_adp_type
_atom_site_occupancy
_atom_site_site_symmetry_order
_atom_site_calc_flag
_atom_site_refinement_flags_posn
_atom_site_refinement_flags_adp
Ru1 Ru 0.24402(3) 0.19460(3) 0.84466(3) 0.02120(15) Uani 1 1 d . .
P1 P 0.18941(9) 0.12127(9) 0.72384(9) 0.0227(4) Uani 1 1 d . .
C1 C 0.2605(3) 0.1835(3) 0.7322(3) 0.0183(13) Uani 1 1 d . .
C2 C 0.2262(3) 0.2481(3) 0.7474(3) 0.0215(14) Uani 1 1 d . .
C3 C 0.1550(3) 0.2377(3) 0.7750(3) 0.0180(13) Uani 1 1 d . .
C4 C 0.1380(4) 0.1662(3) 0.7820(3) 0.0232(15) Uani 1 1 d . .
C5 C 0.0694(4) 0.1473(4) 0.8098(3) 0.0303(16) Uani 1 1 d . .
H5 H 0.0575 0.1007 0.8146 0.036 Uiso 1 1 calc R U
C6 C 0.0226(4) 0.1948(4) 0.8288(3) 0.0309(17) Uani 1 1 d . .
H6 H -0.0216 0.1818 0.8486 0.037 Uiso 1 1 calc R U
C7 C 0.0387(4) 0.2655(4) 0.8196(3) 0.0316(17) Uani 1 1 d . .
H7 H 0.0036 0.2981 0.8321 0.038 Uiso 1 1 calc R U
C8 C 0.1019(3) 0.2875(3) 0.7936(3) 0.0267(16) Uani 1 1 d . .
H8 H 0.1108 0.3345 0.7880 0.032 Uiso 1 1 calc R U
C9 C 0.3309(4) 0.1783(3) 0.6975(3) 0.0238(15) Uani 1 1 d . .
C10 C 0.3384(4) 0.1303(3) 0.6457(3) 0.0255(15) Uani 1 1 d . .
H10 H 0.2988 0.0996 0.6332 0.031 Uiso 1 1 calc R U
C11 C 0.4034(4) 0.1267(4) 0.6118(3) 0.0309(17) Uani 1 1 d . .
H11 H 0.4080 0.0930 0.5773 0.037 Uiso 1 1 calc R U
C12 C 0.4607(4) 0.1717(4) 0.6280(3) 0.0334(17) Uani 1 1 d . .
H12 H 0.5040 0.1702 0.6034 0.040 Uiso 1 1 calc R U
C13 C 0.4551(4) 0.2188(4) 0.6799(3) 0.0310(17) Uani 1 1 d . .
H13 H 0.4952 0.2490 0.6923 0.037 Uiso 1 1 calc R U
C14 C 0.3900(4) 0.2222(3) 0.7148(3) 0.0283(16) Uani 1 1 d . .
H14 H 0.3864 0.2549 0.7505 0.034 Uiso 1 1 calc R U
C15 C 0.2486(3) 0.3161(3) 0.7227(3) 0.0208(14) Uani 1 1 d . .
C16 C 0.2646(4) 0.3230(3) 0.6539(3) 0.0289(16) Uani 1 1 d . .
H16 H 0.2646 0.2842 0.6247 0.035 Uiso 1 1 calc R U
C17 C 0.2804(4) 0.3859(4) 0.6280(4) 0.0342(17) Uani 1 1 d . .
H17 H 0.2918 0.3899 0.5810 0.041 Uiso 1 1 calc R U
C18 C 0.2799(4) 0.4437(4) 0.6691(3) 0.0323(17) Uani 1 1 d . .
H18 H 0.2896 0.4870 0.6503 0.039 Uiso 1 1 calc R U
C19 C 0.2649(3) 0.4368(3) 0.7387(3) 0.0279(16) Uani 1 1 d . .
H19 H 0.2654 0.4754 0.7682 0.033 Uiso 1 1 calc R U
C20 C 0.2492(3) 0.3732(3) 0.7641(3) 0.0225(14) Uani 1 1 d . .
H20 H 0.2385 0.3688 0.8113 0.027 Uiso 1 1 calc R U
C21 C 0.2152(3) 0.0373(3) 0.7510(3) 0.0208(14) Uani 1 1 d . .
C22 C 0.1573(4) -0.0109(4) 0.7517(3) 0.0293(16) Uani 1 1 d . .
H22 H 0.1070 0.0023 0.7406 0.035 Uiso 1 1 calc R U
C23 C 0.1746(4) -0.0774(4) 0.7687(3) 0.0337(17) Uani 1 1 d . .
H23 H 0.1359 -0.1099 0.7700 0.040 Uiso 1 1 calc R U
C24 C 0.2471(5) -0.0970(4) 0.7837(3) 0.0375(19) Uani 1 1 d . .
H24 H 0.2583 -0.1430 0.7950 0.045 Uiso 1 1 calc R U
C25 C 0.3047(4) -0.0500(4) 0.7826(3) 0.0341(18) Uani 1 1 d . .
H25 H 0.3548 -0.0641 0.7933 0.041 Uiso 1 1 calc R U
C26 C 0.2890(4) 0.0170(3) 0.7658(3) 0.0263(15) Uani 1 1 d . .
H26 H 0.3283 0.0490 0.7645 0.032 Uiso 1 1 calc R U
C27 C 0.1365(3) 0.1090(3) 0.6402(3) 0.0224(14) Uani 1 1 d . .
C28 C 0.0832(4) 0.1587(3) 0.6183(3) 0.0270(15) Uani 1 1 d . .
H28 H 0.0762 0.1969 0.6470 0.032 Uiso 1 1 calc R U
C29 C 0.0410(4) 0.1517(4) 0.5547(3) 0.0292(16) Uani 1 1 d . .
H29 H 0.0042 0.1846 0.5404 0.035 Uiso 1 1 calc R U
C30 C 0.0524(4) 0.0971(3) 0.5122(3) 0.0264(15) Uani 1 1 d . .
H30 H 0.0236 0.0927 0.4686 0.032 Uiso 1 1 calc R U
C31 C 0.1054(4) 0.0488(4) 0.5325(3) 0.0323(17) Uani 1 1 d . .
H31 H 0.1132 0.0115 0.5029 0.039 Uiso 1 1 calc R U
C32 C 0.1475(3) 0.0549(3) 0.5966(3) 0.0243(15) Uani 1 1 d . .
H32 H 0.1840 0.0217 0.6104 0.029 Uiso 1 1 calc R U
C33 C 0.2447(4) 0.1283(3) 0.9400(3) 0.0258(16) Uani 1 1 d . .
C34 C 0.3181(4) 0.1273(4) 0.9199(3) 0.0297(16) Uani 1 1 d . .
C35 C 0.3544(3) 0.1896(4) 0.9068(3) 0.0246(15) Uani 1 1 d . .
C36 C 0.3218(4) 0.2534(3) 0.9214(3) 0.0239(15) Uani 1 1 d . .
C37 C 0.2504(4) 0.2546(3) 0.9448(3) 0.0241(15) Uani 1 1 d . .
C38 C 0.2108(4) 0.1918(3) 0.9533(3) 0.0246(15) Uani 1 1 d . .
C39 C 0.3615(4) 0.0618(4) 0.9198(4) 0.0343(17) Uani 1 1 d . .
H39 H 0.3936 0.0623 0.8815 0.051 Uiso 1 1 calc R U
H39A H 0.3268 0.0236 0.9138 0.051 Uiso 1 1 calc R U
H39B H 0.3922 0.0570 0.9642 0.051 Uiso 1 1 calc R U
C40 C 0.4344(3) 0.1860(4) 0.8868(3) 0.0326(17) Uani 1 1 d . .
H40 H 0.4677 0.1723 0.9274 0.049 Uiso 1 1 calc R U
H40A H 0.4495 0.2307 0.8708 0.049 Uiso 1 1 calc R U
H40B H 0.4373 0.1529 0.8493 0.049 Uiso 1 1 calc R U
C41 C 0.3657(4) 0.3175(3) 0.9133(4) 0.0320(17) Uani 1 1 d . .
H41 H 0.3336 0.3569 0.9185 0.048 Uiso 1 1 calc R U
H41A H 0.3840 0.3184 0.8670 0.048 Uiso 1 1 calc R U
H41B H 0.4080 0.3190 0.9491 0.048 Uiso 1 1 calc R U
C42 C 0.2132(4) 0.3198(4) 0.9635(4) 0.0378(19) Uani 1 1 d . .
H42 H 0.2085 0.3208 1.0137 0.057 Uiso 1 1 calc R U
H42A H 0.1637 0.3226 0.9381 0.057 Uiso 1 1 calc R U
H42B H 0.2434 0.3584 0.9508 0.057 Uiso 1 1 calc R U
C43 C 0.1346(4) 0.1952(4) 0.9805(3) 0.0354(18) Uani 1 1 d . .
H43 H 0.1113 0.1503 0.9772 0.053 Uiso 1 1 calc R U
H43A H 0.1033 0.2276 0.9526 0.053 Uiso 1 1 calc R U
H43B H 0.1399 0.2099 1.0293 0.053 Uiso 1 1 calc R U
B1 B -0.2440(4) 0.1768(4) 0.7280(4) 0.0209(16) Uani 1 1 d . .
C44 C -0.2609(3) 0.2317(3) 0.7888(3) 0.0230(15) Uani 1 1 d . .
C45 C -0.2034(4) 0.2593(3) 0.8340(3) 0.0237(15) Uani 1 1 d . .
H45 H -0.1541 0.2430 0.8316 0.028 Uiso 1 1 calc R U
C46 C -0.2154(3) 0.3095(3) 0.8822(3) 0.0219(14) Uani 1 1 d . .
C47 C -0.2844(4) 0.3373(3) 0.8858(3) 0.0263(15) Uani 1 1 d . .
H47 H -0.2920 0.3728 0.9177 0.032 Uiso 1 1 calc R U
C48 C -0.3431(3) 0.3120(3) 0.8413(3) 0.0244(15) Uani 1 1 d . .
C49 C -0.3310(3) 0.2605(3) 0.7947(3) 0.0237(15) Uani 1 1 d . .
H49 H -0.3722 0.2439 0.7654 0.028 Uiso 1 1 calc R U
C50 C -0.1502(4) 0.3368(4) 0.9283(4) 0.0307(16) Uani 1 1 d . .
F1 F -0.1007(2) 0.2893(2) 0.9470(2) 0.0543(13) Uani 1 1 d . .
F2 F -0.1117(3) 0.3836(2) 0.8970(2) 0.0625(15) Uani 1 1 d . .
F3 F -0.1692(2) 0.3645(3) 0.9863(2) 0.0676(17) Uani 1 1 d . .
C51 C -0.4180(4) 0.3425(4) 0.8460(4) 0.0313(17) Uani 1 1 d . .
F4 F -0.4166(2) 0.4112(2) 0.8442(2) 0.0422(11) Uani 1 1 d . .
F5 F -0.4475(2) 0.3277(2) 0.9054(2) 0.0466(12) Uani 1 1 d . .
F6 F -0.4686(2) 0.3241(3) 0.7943(2) 0.0594(15) Uani 1 1 d . .
C52 C -0.3147(3) 0.1266(3) 0.7069(3) 0.0218(14) Uani 1 1 d . .
C53 C -0.3622(3) 0.1014(3) 0.7550(3) 0.0241(15) Uani 1 1 d . .
H53 H -0.3587 0.1200 0.8006 0.029 Uiso 1 1 calc R U
C54 C -0.4140(3) 0.0504(3) 0.7385(3) 0.0226(14) Uani 1 1 d . .
C55 C -0.4230(4) 0.0222(3) 0.6713(3) 0.0261(15) Uani 1 1 d . .
H55 H -0.4591 -0.0120 0.6594 0.031 Uiso 1 1 calc R U
C56 C -0.3768(3) 0.0464(3) 0.6231(3) 0.0232(15) Uani 1 1 d . .
C57 C -0.3248(3) 0.0964(3) 0.6403(3) 0.0222(14) Uani 1 1 d . .
H57 H -0.2944 0.1112 0.6056 0.027 Uiso 1 1 calc R U
C58 C -0.4642(4) 0.0256(4) 0.7900(4) 0.0348(18) Uani 1 1 d . .
F7 F -0.4449(2) 0.0475(2) 0.8549(2) 0.0464(12) Uani 1 1 d . .
F8 F -0.5352(2) 0.0466(2) 0.7744(2) 0.0500(12) Uani 1 1 d . .
F9 F -0.4674(3) -0.0415(2) 0.7928(2) 0.0520(13) Uani 1 1 d . .
C59 C -0.3811(4) 0.0171(4) 0.5516(4) 0.0319(17) Uani 1 1 d . .
F10 F -0.4324(2) -0.0315(2) 0.54073(19) 0.0376(10) Uani 1 1 d . .
F11 F -0.3169(2) -0.0102(3) 0.5355(2) 0.0545(13) Uani 1 1 d . .
F12 F -0.3990(3) 0.0647(2) 0.5026(2) 0.0554(13) Uani 1 1 d . .
C60 C -0.1781(3) 0.1232(3) 0.7537(3) 0.0206(14) Uani 1 1 d . .
C61 C -0.1608(3) 0.1023(3) 0.8224(3) 0.0203(14) Uani 1 1 d . .
H61 H -0.1839 0.1250 0.8581 0.024 Uiso 1 1 calc R U
C62 C -0.1117(3) 0.0501(3) 0.8413(3) 0.0220(14) Uani 1 1 d . .
C63 C -0.0794(3) 0.0133(3) 0.7909(3) 0.0226(14) Uani 1 1 d . .
H63 H -0.0466 -0.0233 0.8034 0.027 Uiso 1 1 calc R U
C64 C -0.0961(3) 0.0312(3) 0.7218(3) 0.0228(15) Uani 1 1 d . .
C65 C -0.1430(3) 0.0855(3) 0.7041(3) 0.0205(14) Uani 1 1 d . .
H65 H -0.1517 0.0977 0.6564 0.025 Uiso 1 1 calc R U
C66 C -0.0902(4) 0.0317(4) 0.9151(4) 0.0327(17) Uani 1 1 d . .
F13 F -0.1383(3) 0.0551(2) 0.95885(19) 0.0447(12) Uani 1 1 d . .
F14 F -0.0851(2) -0.0347(2) 0.92659(19) 0.0423(11) Uani 1 1 d . .
F15 F -0.0234(3) 0.0580(3) 0.9387(2) 0.0609(15) Uani 1 1 d . .
C67 C -0.0686(4) -0.0110(4) 0.6653(3) 0.0273(15) Uani 1 1 d . .
F16 F -0.0150(2) -0.0549(2) 0.6880(2) 0.0438(11) Uani 1 1 d . .
F17 F -0.0423(2) 0.0264(2) 0.6152(2) 0.0428(11) Uani 1 1 d . .
F18 F -0.1229(2) -0.0490(2) 0.63288(18) 0.0346(10) Uani 1 1 d . .
C68 C -0.2252(4) 0.2243(3) 0.6627(3) 0.0240(15) Uani 1 1 d . .
C69 C -0.1531(4) 0.2487(3) 0.6570(3) 0.0230(14) Uani 1 1 d . .
H69 H -0.1134 0.2321 0.6882 0.028 Uiso 1 1 calc R U
C70 C -0.1378(4) 0.2973(3) 0.6064(3) 0.0251(15) Uani 1 1 d . .
C71 C -0.1946(4) 0.3205(3) 0.5589(3) 0.0291(16) Uani 1 1 d . .
H71 H -0.1846 0.3525 0.5241 0.035 Uiso 1 1 calc R U
C72 C -0.2655(4) 0.2964(3) 0.5629(3) 0.0308(16) Uani 1 1 d . .
C73 C -0.2808(4) 0.2491(3) 0.6136(3) 0.0232(15) Uani 1 1 d . .
H73 H -0.3303 0.2333 0.6148 0.028 Uiso 1 1 calc R U
C74 C -0.0612(4) 0.3263(4) 0.6040(4) 0.0346(18) Uani 1 1 d . .
F19 F -0.0116(2) 0.3010(3) 0.6508(2) 0.0623(15) Uani 1 1 d . .
F20 F -0.0350(2) 0.3151(2) 0.5410(2) 0.0540(13) Uani 1 1 d . .
F21 F -0.0606(2) 0.3932(2) 0.6106(2) 0.0503(12) Uani 1 1 d . .
C75 C -0.3272(4) 0.3232(4) 0.5150(4) 0.0400(19) Uani 1 1 d . .
F22 F -0.3074(3) 0.3405(3) 0.4522(3) 0.089(2) Uani 1 1 d . .
F23 F -0.3570(3) 0.3785(3) 0.5385(3) 0.098(2) Uani 1 1 d . .
F24 F -0.3831(3) 0.2808(3) 0.5007(3) 0.086(2) Uani 1 1 d . .
C76 C 0.2030(4) 0.0630(4) 0.9475(4) 0.0362(18) Uani 1 1 d . .
H76 H 0.2180 0.0300 0.9135 0.054 Uiso 1 1 calc R U
H76A H 0.1494 0.0714 0.9393 0.054 Uiso 1 1 calc R U
H76B H 0.2145 0.0451 0.9947 0.054 Uiso 1 1 calc R U

loop_
_atom_site_aniso_label
_atom_site_aniso_U_11
_atom_site_aniso_U_22
_atom_site_aniso_U_33
_atom_site_aniso_U_23
_atom_site_aniso_U_13
_atom_site_aniso_U_12
Ru1 0.0217(3) 0.0196(3) 0.0224(3) -0.0015(2) 0.0027(2) -0.0018(2)
P1 0.0236(9) 0.0175(9) 0.0270(10) 0.0013(7) 0.0015(7) -0.0012(7)
C1 0.020(3) 0.017(3) 0.017(3) 0.001(2) -0.002(2) -0.005(3)
C2 0.026(4) 0.018(4) 0.021(3) -0.003(3) 0.004(3) -0.001(3)
C3 0.021(3) 0.018(3) 0.013(3) -0.002(2) -0.002(3) -0.001(3)
C4 0.029(4) 0.012(3) 0.028(4) 0.004(3) -0.001(3) -0.006(3)
C5 0.024(4) 0.028(4) 0.038(4) -0.006(3) 0.004(3) -0.004(3)
C6 0.027(4) 0.035(4) 0.031(4) -0.004(3) 0.008(3) -0.017(3)
C7 0.025(4) 0.035(4) 0.036(4) -0.001(3) 0.005(3) -0.004(3)
C8 0.024(4) 0.020(4) 0.036(4) -0.004(3) 0.005(3) 0.001(3)
C9 0.030(4) 0.021(4) 0.021(4) 0.000(3) 0.008(3) 0.000(3)
C10 0.027(4) 0.019(4) 0.031(4) -0.003(3) 0.006(3) -0.004(3)
C11 0.035(4) 0.029(4) 0.029(4) -0.011(3) 0.005(3) -0.004(3)
C12 0.035(4) 0.039(5) 0.027(4) 0.006(3) 0.009(3) -0.003(3)
C13 0.030(4) 0.032(4) 0.031(4) 0.002(3) 0.003(3) 0.001(3)
C14 0.039(4) 0.022(4) 0.023(4) -0.005(3) 0.000(3) -0.003(3)
C15 0.022(3) 0.019(4) 0.022(3) 0.001(3) 0.003(3) -0.004(3)
C16 0.033(4) 0.027(4) 0.026(4) -0.003(3) -0.001(3) 0.003(3)
C17 0.043(5) 0.026(4) 0.034(4) 0.002(3) 0.007(3) -0.004(3)
C18 0.035(4) 0.023(4) 0.039(4) 0.009(3) 0.002(3) -0.003(3)
C19 0.026(4) 0.020(4) 0.037(4) -0.004(3) 0.001(3) -0.006(3)
C20 0.020(3) 0.023(4) 0.025(4) -0.001(3) 0.006(3) 0.001(3)
C21 0.027(4) 0.020(4) 0.016(3) 0.001(3) 0.003(3) -0.002(3)
C22 0.023(4) 0.029(4) 0.037(4) 0.007(3) 0.008(3) -0.001(3)
C23 0.038(4) 0.024(4) 0.040(4) 0.003(3) 0.008(3) -0.009(3)
C24 0.067(6) 0.015(4) 0.032(4) 0.005(3) 0.014(4) 0.007(4)
C25 0.037(4) 0.032(4) 0.034(4) 0.002(3) 0.005(3) 0.013(3)
C26 0.028(4) 0.028(4) 0.024(4) -0.008(3) 0.008(3) 0.001(3)
C27 0.024(4) 0.020(4) 0.024(4) 0.005(3) 0.006(3) -0.002(3)
C28 0.032(4) 0.019(4) 0.030(4) 0.000(3) 0.005(3) -0.004(3)
C29 0.020(4) 0.032(4) 0.035(4) 0.004(3) -0.004(3) 0.004(3)
C30 0.028(4) 0.030(4) 0.020(4) 0.003(3) -0.003(3) -0.003(3)
C31 0.044(5) 0.029(4) 0.024(4) -0.002(3) 0.005(3) 0.005(3)
C32 0.022(4) 0.023(4) 0.028(4) 0.003(3) 0.002(3) -0.001(3)
C33 0.033(4) 0.029(4) 0.016(3) 0.002(3) 0.006(3) -0.002(3)
C34 0.037(4) 0.030(4) 0.022(4) -0.003(3) 0.003(3) -0.001(3)
C35 0.018(3) 0.035(4) 0.020(3) -0.002(3) -0.005(3) -0.001(3)
C36 0.028(4) 0.022(4) 0.021(4) 0.001(3) 0.003(3) 0.000(3)
C37 0.028(4) 0.031(4) 0.013(3) -0.005(3) 0.001(3) -0.003(3)
C38 0.030(4) 0.027(4) 0.017(3) 0.002(3) 0.006(3) 0.000(3)
C39 0.039(4) 0.029(4) 0.034(4) -0.002(3) 0.002(3) 0.007(3)
C40 0.026(4) 0.036(5) 0.034(4) -0.006(3) -0.004(3) 0.006(3)
C41 0.028(4) 0.026(4) 0.041(4) -0.006(3) 0.002(3) -0.004(3)
C42 0.038(4) 0.037(5) 0.039(4) -0.011(3) 0.006(3) 0.003(4)
C43 0.029(4) 0.056(5) 0.023(4) 0.000(4) 0.012(3) -0.005(4)
B1 0.021(4) 0.016(4) 0.027(4) 0.000(3) 0.007(3) -0.007(3)
C44 0.020(4) 0.023(4) 0.026(4) 0.000(3) 0.003(3) -0.001(3)
C45 0.023(4) 0.025(4) 0.024(4) -0.001(3) 0.007(3) -0.002(3)
C46 0.021(3) 0.020(3) 0.023(3) 0.000(3) -0.004(3) -0.002(3)
C47 0.025(4) 0.025(4) 0.028(4) -0.008(3) 0.002(3) -0.003(3)
C48 0.018(3) 0.020(4) 0.036(4) -0.003(3) 0.005(3) 0.004(3)
C49 0.020(3) 0.024(4) 0.026(4) -0.004(3) -0.005(3) -0.007(3)
C50 0.032(4) 0.025(4) 0.036(4) -0.004(3) 0.006(3) 0.002(3)
F1 0.048(3) 0.036(3) 0.072(3) -0.009(2) -0.032(2) 0.010(2)
F2 0.063(3) 0.053(3) 0.066(3) 0.019(3) -0.024(3) -0.036(3)
F3 0.042(3) 0.106(5) 0.053(3) -0.052(3) 0.002(2) -0.008(3)
C51 0.029(4) 0.031(4) 0.034(4) -0.009(3) -0.001(3) 0.005(3)
F4 0.037(2) 0.024(2) 0.067(3) -0.003(2) 0.011(2) 0.0095(19)
F5 0.035(3) 0.048(3) 0.059(3) -0.002(2) 0.017(2) 0.000(2)
F6 0.031(3) 0.072(4) 0.071(3) -0.037(3) -0.018(2) 0.019(2)
C52 0.021(3) 0.013(3) 0.031(4) -0.001(3) 0.000(3) 0.005(3)
C53 0.021(4) 0.023(4) 0.028(4) -0.002(3) 0.002(3) -0.001(3)
C54 0.020(3) 0.021(4) 0.027(4) -0.001(3) 0.004(3) 0.006(3)
C55 0.025(4) 0.016(4) 0.035(4) 0.000(3) -0.005(3) 0.000(3)
C56 0.022(4) 0.020(4) 0.026(4) -0.006(3) -0.001(3) 0.001(3)
C57 0.026(4) 0.015(3) 0.025(4) 0.003(3) 0.004(3) 0.001(3)
C58 0.027(4) 0.035(5) 0.042(5) -0.006(3) -0.001(3) -0.006(3)
F7 0.047(3) 0.061(3) 0.032(2) -0.003(2) 0.010(2) -0.021(2)
F8 0.024(2) 0.074(4) 0.053(3) 0.002(2) 0.011(2) 0.001(2)
F9 0.068(3) 0.029(3) 0.064(3) -0.001(2) 0.030(3) -0.014(2)
C59 0.039(4) 0.026(4) 0.030(4) -0.003(3) 0.001(3) -0.009(3)
F10 0.047(3) 0.029(2) 0.034(2) -0.0106(18) -0.0060(19) -0.013(2)
F11 0.044(3) 0.069(4) 0.052(3) -0.035(3) 0.014(2) -0.008(3)
F12 0.101(4) 0.035(3) 0.026(2) 0.003(2) -0.014(2) -0.009(3)
C60 0.022(3) 0.022(4) 0.017(3) -0.006(3) 0.000(3) -0.007(3)
C61 0.024(4) 0.020(4) 0.017(3) 0.001(3) 0.001(3) -0.001(3)
C62 0.019(3) 0.026(4) 0.021(4) 0.003(3) 0.003(3) 0.000(3)
C63 0.017(3) 0.015(3) 0.036(4) 0.002(3) 0.005(3) 0.000(3)
C64 0.022(4) 0.021(4) 0.026(4) -0.004(3) 0.007(3) -0.005(3)
C65 0.019(3) 0.017(3) 0.026(4) 0.003(3) 0.006(3) -0.005(3)
C66 0.045(5) 0.025(4) 0.028(4) 0.002(3) 0.008(3) -0.001(3)
F13 0.074(3) 0.036(3) 0.025(2) 0.0054(19) 0.013(2) 0.022(2)
F14 0.067(3) 0.029(3) 0.033(2) 0.0111(19) 0.014(2) 0.013(2)
F15 0.062(3) 0.088(4) 0.030(3) 0.018(2) -0.016(2) -0.031(3)
C67 0.025(4) 0.026(4) 0.031(4) -0.005(3) 0.003(3) -0.001(3)
F16 0.040(3) 0.046(3) 0.045(3) -0.014(2) 0.000(2) 0.020(2)
F17 0.060(3) 0.032(3) 0.041(2) -0.0069(19) 0.028(2) -0.013(2)
F18 0.037(2) 0.035(3) 0.033(2) -0.0119(18) 0.0077(18) -0.0088(19)
C68 0.026(4) 0.021(4) 0.026(4) -0.006(3) 0.007(3) -0.001(3)
C69 0.025(4) 0.017(4) 0.025(4) -0.002(3) -0.004(3) 0.001(3)
C70 0.029(4) 0.018(4) 0.028(4) -0.004(3) 0.004(3) 0.002(3)
C71 0.039(4) 0.024(4) 0.023(4) 0.005(3) -0.001(3) 0.001(3)
C72 0.041(4) 0.019(4) 0.031(4) -0.005(3) 0.001(3) -0.003(3)
C73 0.024(4) 0.017(4) 0.027(4) -0.003(3) -0.006(3) -0.004(3)
C74 0.028(4) 0.033(5) 0.042(5) 0.008(3) 0.005(3) -0.005(3)
F19 0.033(3) 0.077(4) 0.075(3) 0.041(3) -0.008(2) -0.013(3)
F20 0.053(3) 0.051(3) 0.063(3) -0.003(2) 0.033(2) -0.008(2)
F21 0.043(3) 0.032(3) 0.078(3) -0.005(2) 0.019(2) -0.012(2)
C75 0.041(5) 0.035(5) 0.043(5) 0.009(4) -0.003(4) -0.003(4)
F22 0.074(4) 0.141(6) 0.049(3) 0.049(3) -0.006(3) 0.020(4)
F23 0.113(5) 0.092(5) 0.079(4) -0.032(3) -0.050(3) 0.078(4)
F24 0.064(4) 0.074(4) 0.108(4) 0.038(3) -0.055(3) -0.029(3)
C76 0.039(4) 0.037(5) 0.032(4) 0.001(3) 0.003(3) -0.011(4)

loop_
_atom_type_symbol
_atom_type_description
_atom_type_scat_dispersion_real
_atom_type_scat_dispersion_imag
_atom_type_scat_source
C C 0.0033 0.0016 'International Tables Vol C Tables 4.2.6.8 and 6.1.1.4'
H H 0.0000 0.0000 'International Tables Vol C Tables 4.2.6.8 and 6.1.1.4'
F F 0.0171 0.0103 'International Tables Vol C Tables 4.2.6.8 and 6.1.1.4'
Ru Ru -1.2594 0.8363 'International Tables Vol C Tables 4.2.6.8 and 6.1.1.4'
P P 0.1023 0.0942 'International Tables Vol C Tables 4.2.6.8 and 6.1.1.4'
B B 0.0013 0.0007 'International Tables Vol C Tables 4.2.6.8 and 6.1.1.4'

loop_
_geom_angle_atom_site_label_1
_geom_angle_atom_site_label_2
_geom_angle_atom_site_label_3
_geom_angle
C2 Ru1 C3 39.2(2)
C2 Ru1 C1 38.9(2)
C3 Ru1 C1 66.0(2)
C2 Ru1 C35 123.0(2)
C3 Ru1 C35 157.4(2)
C1 Ru1 C35 109.0(2)
C2 Ru1 C38 143.0(2)
C3 Ru1 C38 110.0(2)
C1 Ru1 C38 169.4(2)
C35 Ru1 C38 78.4(2)
C2 Ru1 C4 66.5(2)
C3 Ru1 C4 38.5(2)
C1 Ru1 C4 68.5(2)
C35 Ru1 C4 162.9(2)
C38 Ru1 C4 102.1(2)
C2 Ru1 C33 170.0(2)
C3 Ru1 C33 132.8(2)
C1 Ru1 C33 138.2(2)
C35 Ru1 C33 66.4(2)
C38 Ru1 C33 37.1(2)
C4 Ru1 C33 103.6(2)
C2 Ru1 C37 118.7(2)
C3 Ru1 C37 107.4(2)
C1 Ru1 C37 152.1(2)
C35 Ru1 C37 65.9(2)
C38 Ru1 C37 37.6(2)
C4 Ru1 C37 124.5(2)
C33 Ru1 C37 67.1(2)
C2 Ru1 C36 110.6(2)
C3 Ru1 C36 125.6(2)
C1 Ru1 C36 123.8(2)
C35 Ru1 C36 37.1(2)
C38 Ru1 C36 66.7(2)
C4 Ru1 C36 158.3(2)
C33 Ru1 C36 79.0(2)
C37 Ru1 C36 36.2(2)
C2 Ru1 C34 149.8(2)
C3 Ru1 C34 165.9(2)
C1 Ru1 C34 115.8(2)
C35 Ru1 C34 36.7(2)
C38 Ru1 C34 65.5(2)
C4 Ru1 C34 127.9(2)
C33 Ru1 C34 36.2(2)
C37 Ru1 C34 77.5(2)
C36 Ru1 C34 66.1(2)
C2 Ru1 P1 61.50(17)
C3 Ru1 P1 60.77(16)
C1 Ru1 P1 38.60(15)
C35 Ru1 P1 130.00(17)
C38 Ru1 P1 130.84(18)
C4 Ru1 P1 38.28(17)
C33 Ru1 P1 110.37(18)
C37 Ru1 P1 162.65(17)
C36 Ru1 P1 160.83(16)
C34 Ru1 P1 111.09(17)
C4 P1 C1 90.7(3)
C4 P1 C21 114.8(3)
C1 P1 C21 116.7(3)
C4 P1 C27 111.6(3)
C1 P1 C27 119.4(3)
C21 P1 C27 103.7(3)
C4 P1 Ru1 52.0(2)
C1 P1 Ru1 51.61(19)
C21 P1 Ru1 99.9(2)
C27 P1 Ru1 155.8(2)
C2 C1 C9 122.9(5)
C2 C1 P1 107.9(4)
C9 C1 P1 123.4(5)
C2 C1 Ru1 67.8(3)
C9 C1 Ru1 129.7(4)
P1 C1 Ru1 89.8(2)
C3 C2 C1 110.8(5)
C3 C2 C15 121.3(6)
C1 C2 C15 126.2(5)
C3 C2 Ru1 71.1(3)
C1 C2 Ru1 73.3(3)
C15 C2 Ru1 134.2(4)
C8 C3 C2 128.9(6)
C8 C3 C4 119.2(5)
C2 C3 C4 111.9(5)
C8 C3 Ru1 125.7(4)
C2 C3 Ru1 69.7(3)
C4 C3 Ru1 73.3(4)
C5 C4 C3 118.8(6)
C5 C4 P1 128.8(5)
C3 C4 P1 107.6(4)
C5 C4 Ru1 125.7(5)
C3 C4 Ru1 68.3(3)
P1 C4 Ru1 89.7(3)
C6 C5 C4 120.4(7)
C5 C6 C7 120.4(6)
C8 C7 C6 122.8(7)
C7 C8 C3 118.3(6)
C14 C9 C10 118.2(6)
C14 C9 C1 121.0(6)
C10 C9 C1 120.7(6)
C9 C10 C11 120.8(6)
C12 C11 C10 120.5(6)
C11 C12 C13 119.7(7)
C12 C13 C14 120.0(7)
C9 C14 C13 120.8(6)
C20 C15 C16 118.8(6)
C20 C15 C2 122.5(5)
C16 C15 C2 118.5(6)
C17 C16 C15 120.1(6)
C16 C17 C18 121.4(7)
C17 C18 C19 118.6(6)
C20 C19 C18 119.4(6)
C15 C20 C19 121.7(6)
C26 C21 C22 119.8(6)
C26 C21 P1 122.9(5)
C22 C21 P1 117.0(5)
C23 C22 C21 119.4(6)
C24 C23 C22 120.6(7)
C23 C24 C25 120.5(7)
C26 C25 C24 120.2(7)
C25 C26 C21 119.5(6)
C32 C27 C28 119.1(6)
C32 C27 P1 123.4(5)
C28 C27 P1 117.5(5)
C29 C28 C27 119.9(6)
C30 C29 C28 120.1(6)
C29 C30 C31 120.5(6)
C30 C31 C32 119.9(6)
C27 C32 C31 120.5(6)
C34 C33 C38 119.3(6)
C34 C33 C76 120.2(6)
C38 C33 C76 120.5(6)
C34 C33 Ru1 73.6(4)
C38 C33 Ru1 70.5(4)
C76 C33 Ru1 127.6(5)
C33 C34 C35 119.6(6)
C33 C34 C39 120.6(6)
C35 C34 C39 119.4(6)
C33 C34 Ru1 70.2(4)
C35 C34 Ru1 68.9(4)
C39 C34 Ru1 139.8(5)
C34 C35 C36 121.4(6)
C34 C35 C40 117.7(6)
C36 C35 C40 120.3(6)
C34 C35 Ru1 74.4(4)
C36 C35 Ru1 72.7(4)
C40 C35 Ru1 133.1(4)
C37 C36 C35 118.9(6)
C37 C36 C41 121.7(6)
C35 C36 C41 119.3(6)
C37 C36 Ru1 71.7(4)
C35 C36 Ru1 70.2(4)
C41 C36 Ru1 131.5(4)
C36 C37 C38 120.0(6)
C36 C37 C42 122.1(6)
C38 C37 C42 117.9(6)
C36 C37 Ru1 72.1(4)
C38 C37 Ru1 70.2(3)
C42 C37 Ru1 131.4(5)
C33 C38 C37 120.5(6)
C33 C38 C43 121.2(6)
C37 C38 C43 118.3(6)
C33 C38 Ru1 72.4(3)
C37 C38 Ru1 72.2(3)
C43 C38 Ru1 130.9(5)
C68 B1 C60 114.0(5)
C68 B1 C52 111.7(5)
C60 B1 C52 102.2(5)
C68 B1 C44 103.8(5)
C60 B1 C44 112.9(5)
C52 B1 C44 112.6(5)
C49 C44 C45 114.5(6)
C49 C44 B1 123.6(6)
C45 C44 B1 121.5(6)
C46 C45 C44 122.7(6)
C47 C46 C45 121.4(6)
C47 C46 C50 119.3(6)
C45 C46 C50 119.2(6)
C46 C47 C48 117.9(6)
C49 C48 C47 120.3(6)
C49 C48 C51 122.3(6)
C47 C48 C51 117.4(6)
C48 C49 C44 123.2(6)
F3 C50 F1 106.5(6)
F3 C50 F2 106.5(6)
F1 C50 F2 104.3(6)
F3 C50 C46 113.5(6)
F1 C50 C46 112.2(6)
F2 C50 C46 113.1(6)
F6 C51 F5 106.2(6)
F6 C51 F4 105.5(6)
F5 C51 F4 104.4(5)
F6 C51 C48 113.9(6)
F5 C51 C48 113.5(6)
F4 C51 C48 112.6(6)
C53 C52 C57 114.3(6)
C53 C52 B1 123.9(5)
C57 C52 B1 121.0(5)
C54 C53 C52 122.9(6)
C53 C54 C55 121.1(6)
C53 C54 C58 121.6(6)
C55 C54 C58 117.2(6)
C56 C55 C54 117.0(6)
C57 C56 C55 121.5(6)
C57 C56 C59 118.4(6)
C55 C56 C59 120.1(6)
C56 C57 C52 123.2(6)
F9 C58 F7 107.0(6)
F9 C58 F8 105.8(6)
F7 C58 F8 105.6(6)
F9 C58 C54 112.7(6)
F7 C58 C54 113.2(6)
F8 C58 C54 111.9(6)
F10 C59 F11 106.1(6)
F10 C59 F12 105.9(6)
F11 C59 F12 105.8(6)
F10 C59 C56 113.6(6)
F11 C59 C56 113.4(6)
F12 C59 C56 111.5(6)
C61 C60 C65 114.3(6)
C61 C60 B1 124.9(5)
C65 C60 B1 119.9(5)
C62 C61 C60 123.5(6)
C63 C62 C61 120.4(6)
C63 C62 C66 117.1(6)
C61 C62 C66 122.5(6)
C64 C63 C62 118.3(6)
C63 C64 C65 120.4(6)
C63 C64 C67 120.2(6)
C65 C64 C67 119.2(6)
C64 C65 C60 123.0(6)
F14 C66 F13 105.8(5)
F14 C66 F15 106.0(6)
F13 C66 F15 105.4(6)
F14 C66 C62 114.1(6)
F13 C66 C62 113.0(6)
F15 C66 C62 111.9(6)
F17 C67 F18 105.4(5)
F17 C67 F16 107.3(5)
F18 C67 F16 105.3(6)
F17 C67 C64 112.6(6)
F18 C67 C64 112.0(5)
F16 C67 C64 113.6(5)
C69 C68 C73 116.0(6)
C69 C68 B1 121.3(6)
C73 C68 B1 122.3(6)
C68 C69 C70 122.0(6)
C71 C70 C69 119.9(6)
C71 C70 C74 118.7(6)
C69 C70 C74 121.4(6)
C72 C71 C70 118.9(6)
C71 C72 C73 121.0(7)
C71 C72 C75 119.5(6)
C73 C72 C75 119.4(6)
C72 C73 C68 122.1(6)
F19 C74 F21 108.3(6)
F19 C74 F20 106.3(6)
F21 C74 F20 104.3(5)
F19 C74 C70 113.9(6)
F21 C74 C70 112.1(6)
F20 C74 C70 111.3(6)
F23 C75 F24 105.7(7)
F23 C75 F22 104.6(7)
F24 C75 F22 103.6(7)
F23 C75 C72 113.0(7)
F24 C75 C72 114.8(7)
F22 C75 C72 114.1(7)

loop_
_geom_bond_atom_site_label_1
_geom_bond_atom_site_label_2
_geom_bond_distance
Ru1 C2 2.150(6)
Ru1 C3 2.169(6)
Ru1 C1 2.225(6)
Ru1 C35 2.228(6)
Ru1 C38 2.231(6)
Ru1 C4 2.236(6)
Ru1 C33 2.255(6)
Ru1 C37 2.258(6)
Ru1 C36 2.262(7)
Ru1 C34 2.300(7)
Ru1 P1 2.8387(18)
P1 C4 1.759(7)
P1 C1 1.771(6)
P1 C21 1.787(6)
P1 C27 1.811(7)
C1 C2 1.459(8)
C1 C9 1.494(8)
C2 C3 1.450(8)
C2 C15 1.491(8)
C3 C8 1.441(8)
C3 C4 1.453(8)
C4 C5 1.443(9)
C5 C6 1.336(9)
C6 C7 1.439(9)
C7 C8 1.358(9)
C9 C14 1.389(9)
C9 C10 1.392(8)
C10 C11 1.395(9)
C11 C12 1.376(9)
C12 C13 1.377(9)
C13 C14 1.408(9)
C15 C20 1.380(8)
C15 C16 1.389(8)
C16 C17 1.379(9)
C17 C18 1.389(9)
C18 C19 1.400(9)
C19 C20 1.387(9)
C21 C26 1.395(9)
C21 C22 1.413(9)
C22 C23 1.381(9)
C23 C24 1.368(10)
C24 C25 1.394(10)
C25 C26 1.384(9)
C27 C32 1.384(8)
C27 C28 1.411(9)
C28 C29 1.388(9)
C29 C30 1.380(9)
C30 C31 1.380(9)
C31 C32 1.393(9)
C33 C34 1.414(9)
C33 C38 1.427(9)
C33 C76 1.506(9)
C34 C35 1.426(9)
C34 C39 1.512(9)
C35 C36 1.429(9)
C35 C40 1.530(8)
C36 C37 1.405(9)
C36 C41 1.507(9)
C37 C38 1.446(9)
C37 C42 1.510(9)
C38 C43 1.518(8)
B1 C68 1.630(9)
B1 C60 1.634(9)
B1 C52 1.635(9)
B1 C44 1.645(9)
C44 C49 1.400(8)
C44 C45 1.401(8)
C45 C46 1.388(8)
C46 C47 1.367(9)
C46 C50 1.507(9)
C47 C48 1.393(8)
C48 C49 1.387(8)
C48 C51 1.489(9)
C50 F3 1.318(7)
C50 F1 1.322(8)
C50 F2 1.332(8)
C51 F6 1.338(7)
C51 F5 1.340(8)
C51 F4 1.356(8)
C52 C53 1.411(8)
C52 C57 1.412(8)
C53 C54 1.387(8)
C54 C55 1.405(9)
C54 C58 1.488(9)
C55 C56 1.389(8)
C56 C57 1.379(8)
C56 C59 1.491(9)
C58 F9 1.326(8)
C58 F7 1.337(8)
C58 F8 1.352(8)
C59 F10 1.335(7)
C59 F11 1.339(8)
C59 F12 1.349(8)
C60 C61 1.395(8)
C60 C65 1.406(8)
C61 C62 1.384(8)
C62 C63 1.384(8)
C62 C66 1.484(9)
C63 C64 1.383(8)
C64 C65 1.388(8)
C64 C67 1.491(8)
C66 F14 1.330(7)
C66 F13 1.346(7)
C66 F15 1.352(8)
C67 F17 1.337(7)
C67 F18 1.341(7)
C67 F16 1.341(7)
C68 C69 1.399(8)
C68 C73 1.401(8)
C69 C70 1.414(8)
C70 C71 1.387(9)
C70 C74 1.499(9)
C71 C72 1.375(9)
C72 C73 1.395(9)
C72 C75 1.476(10)
C74 F19 1.310(8)
C74 F21 1.326(8)
C74 F20 1.360(8)
C75 F23 1.314(9)
C75 F24 1.319(8)
C75 F22 1.337(8)

loop_
_geom_torsion_atom_site_label_1
_geom_torsion_atom_site_label_2
_geom_torsion_atom_site_label_3
_geom_torsion_atom_site_label_4
_geom_torsion
C4 P1 C1 C2 -29.2(4)
C21 P1 C1 C2 -147.7(4)
C27 P1 C1 C2 86.3(5)
Ru1 P1 C1 C2 -66.5(4)
C4 P1 C1 C9 177.0(5)
C21 P1 C1 C9 58.6(6)
C27 P1 C1 C9 -67.5(6)
Ru1 P1 C1 C9 139.8(6)
C4 P1 C1 Ru1 37.3(3)
C21 P1 C1 Ru1 -81.2(3)
C27 P1 C1 Ru1 152.8(3)
C9 C1 C2 C3 174.5(5)
P1 C1 C2 C3 20.6(6)
Ru1 C1 C2 C3 -61.6(4)
C9 C1 C2 C15 9.1(10)
P1 C1 C2 C15 -144.8(5)
Ru1 C1 C2 C15 133.0(6)
C9 C1 C2 Ru1 -123.9(6)
P1 C1 C2 Ru1 82.2(3)
C1 C2 C3 C8 -176.9(6)
C15 C2 C3 C8 -10.7(10)
Ru1 C2 C3 C8 120.1(6)
C1 C2 C3 C4 1.6(7)
C15 C2 C3 C4 167.8(5)
Ru1 C2 C3 C4 -61.3(4)
C1 C2 C3 Ru1 62.9(4)
C15 C2 C3 Ru1 -130.9(6)
C8 C3 C4 C5 -2.2(9)
C2 C3 C4 C5 179.1(6)
Ru1 C3 C4 C5 119.9(6)
C8 C3 C4 P1 155.5(5)
C2 C3 C4 P1 -23.2(6)
Ru1 C3 C4 P1 -82.4(3)
C8 C3 C4 Ru1 -122.1(5)
C2 C3 C4 Ru1 59.2(4)
C1 P1 C4 C5 -175.3(6)
C21 P1 C4 C5 -55.2(7)
C27 P1 C4 C5 62.5(7)
Ru1 P1 C4 C5 -138.2(7)
C1 P1 C4 C3 30.0(5)
C21 P1 C4 C3 150.1(4)
C27 P1 C4 C3 -92.2(5)
Ru1 P1 C4 C3 67.0(4)
C1 P1 C4 Ru1 -37.1(3)
C21 P1 C4 Ru1 83.0(3)
C27 P1 C4 Ru1 -159.3(2)
C3 C4 C5 C6 -0.1(10)
P1 C4 C5 C6 -152.4(6)
Ru1 C4 C5 C6 82.8(8)
C4 C5 C6 C7 2.1(10)
C5 C6 C7 C8 -2.0(11)
C6 C7 C8 C3 -0.3(10)
C2 C3 C8 C7 -179.2(6)
C4 C3 C8 C7 2.3(9)
Ru1 C3 C8 C7 -87.4(7)
C2 C1 C9 C14 41.0(9)
P1 C1 C9 C14 -169.1(5)
Ru1 C1 C9 C14 -46.2(9)
C2 C1 C9 C10 -137.5(6)
P1 C1 C9 C10 12.4(9)
Ru1 C1 C9 C10 135.3(6)
C14 C9 C10 C11 -0.4(10)
C1 C9 C10 C11 178.2(6)
C9 C10 C11 C12 -1.4(11)
C10 C11 C12 C13 2.6(11)
C11 C12 C13 C14 -1.9(11)
C10 C9 C14 C13 1.0(10)
C1 C9 C14 C13 -177.5(6)
C12 C13 C14 C9 0.1(10)
C3 C2 C15 C20 54.7(9)
C1 C2 C15 C20 -141.4(6)
Ru1 C2 C15 C20 -38.9(10)
C3 C2 C15 C16 -120.9(7)
C1 C2 C15 C16 43.1(9)
Ru1 C2 C15 C16 145.5(5)
C20 C15 C16 C17 -0.3(10)
C2 C15 C16 C17 175.5(6)
C15 C16 C17 C18 -0.7(11)
C16 C17 C18 C19 1.6(11)
C17 C18 C19 C20 -1.5(10)
C16 C15 C20 C19 0.3(10)
C2 C15 C20 C19 -175.2(6)
C18 C19 C20 C15 0.6(10)
C4 P1 C21 C26 -116.1(5)
C1 P1 C21 C26 -11.7(6)
C27 P1 C21 C26 121.8(5)
Ru1 P1 C21 C26 -63.6(5)
C4 P1 C21 C22 68.8(6)
C1 P1 C21 C22 173.2(5)
C27 P1 C21 C22 -53.3(5)
Ru1 P1 C21 C22 121.4(5)
C26 C21 C22 C23 1.4(9)
P1 C21 C22 C23 176.6(5)
C21 C22 C23 C24 -1.0(10)
C22 C23 C24 C25 0.4(10)
C23 C24 C25 C26 -0.3(10)
C24 C25 C26 C21 0.8(9)
C22 C21 C26 C25 -1.3(9)
P1 C21 C26 C25 -176.2(5)
C4 P1 C27 C32 -152.2(5)
C1 P1 C27 C32 104.0(6)
C21 P1 C27 C32 -28.0(6)
Ru1 P1 C27 C32 165.0(4)
C4 P1 C27 C28 29.9(6)
C1 P1 C27 C28 -73.9(6)
C21 P1 C27 C28 154.1(5)
Ru1 P1 C27 C28 -13.0(9)
C32 C27 C28 C29 2.1(9)
P1 C27 C28 C29 -179.9(5)
C27 C28 C29 C30 -1.6(10)
C28 C29 C30 C31 0.3(10)
C29 C30 C31 C32 0.4(10)
C28 C27 C32 C31 -1.4(9)
P1 C27 C32 C31 -179.3(5)
C30 C31 C32 C27 0.2(10)
C38 C33 C34 C35 -5.8(9)
C76 C33 C34 C35 174.3(6)
Ru1 C33 C34 C35 49.9(5)
C38 C33 C34 C39 167.3(6)
C76 C33 C34 C39 -12.6(10)
Ru1 C33 C34 C39 -137.0(6)
C38 C33 C34 Ru1 -55.8(5)
C76 C33 C34 Ru1 124.4(6)
C33 C34 C35 C36 7.4(9)
C39 C34 C35 C36 -165.8(6)
Ru1 C34 C35 C36 57.9(5)
C33 C34 C35 C40 178.6(6)
C39 C34 C35 C40 5.4(9)
Ru1 C34 C35 C40 -130.9(5)
C33 C34 C35 Ru1 -50.5(6)
C39 C34 C35 Ru1 136.3(6)
C34 C35 C36 C37 -4.2(9)
C40 C35 C36 C37 -175.1(6)
Ru1 C35 C36 C37 54.5(5)
C34 C35 C36 C41 174.1(6)
C40 C35 C36 C41 3.1(9)
Ru1 C35 C36 C41 -127.2(6)
C34 C35 C36 Ru1 -58.7(5)
C40 C35 C36 Ru1 130.3(6)
C35 C36 C37 C38 -0.5(9)
C41 C36 C37 C38 -178.7(6)
Ru1 C36 C37 C38 53.3(5)
C35 C36 C37 C42 178.0(6)
C41 C36 C37 C42 -0.2(10)
Ru1 C36 C37 C42 -128.2(6)
C35 C36 C37 Ru1 -53.8(5)
C41 C36 C37 Ru1 128.0(6)
C34 C33 C38 C37 1.2(9)
C76 C33 C38 C37 -178.9(6)
Ru1 C33 C38 C37 -56.0(5)
C34 C33 C38 C43 -175.1(6)
C76 C33 C38 C43 4.8(9)
Ru1 C33 C38 C43 127.6(6)
C34 C33 C38 Ru1 57.3(5)
C76 C33 C38 Ru1 -122.8(6)
C36 C37 C38 C33 2.0(9)
C42 C37 C38 C33 -176.6(6)
Ru1 C37 C38 C33 56.1(5)
C36 C37 C38 C43 178.4(6)
C42 C37 C38 C43 -0.2(9)
Ru1 C37 C38 C43 -127.4(6)
C36 C37 C38 Ru1 -54.1(5)
C42 C37 C38 Ru1 127.2(6)
C68 B1 C44 C49 86.7(7)
C60 B1 C44 C49 -149.4(6)
C52 B1 C44 C49 -34.2(8)
C68 B1 C44 C45 -85.6(7)
C60 B1 C44 C45 38.3(8)
C52 B1 C44 C45 153.4(6)
C49 C44 C45 C46 2.0(9)
B1 C44 C45 C46 174.9(6)
C44 C45 C46 C47 -3.2(10)
C44 C45 C46 C50 -179.4(6)
C45 C46 C47 C48 2.3(10)
C50 C46 C47 C48 178.5(6)
C46 C47 C48 C49 -0.4(10)
C46 C47 C48 C51 179.8(6)
C47 C48 C49 C44 -0.7(10)
C51 C48 C49 C44 179.1(6)
C45 C44 C49 C48 0.0(9)
B1 C44 C49 C48 -172.8(6)
C47 C46 C50 F3 26.7(9)
C45 C46 C50 F3 -157.1(6)
C47 C46 C50 F1 147.5(6)
C45 C46 C50 F1 -36.3(9)
C47 C46 C50 F2 -94.8(7)
C45 C46 C50 F2 81.4(8)
C49 C48 C51 F6 -10.5(10)
C47 C48 C51 F6 169.3(6)
C49 C48 C51 F5 111.1(7)
C47 C48 C51 F5 -69.1(8)
C49 C48 C51 F4 -130.6(7)
C47 C48 C51 F4 49.3(8)
C68 B1 C52 C53 -153.0(6)
C60 B1 C52 C53 84.7(7)
C44 B1 C52 C53 -36.7(8)
C68 B1 C52 C57 37.7(8)
C60 B1 C52 C57 -84.6(7)
C44 B1 C52 C57 154.0(6)
C57 C52 C53 C54 0.9(9)
B1 C52 C53 C54 -169.1(6)
C52 C53 C54 C55 -1.7(10)
C52 C53 C54 C58 -179.0(6)
C53 C54 C55 C56 1.5(9)
C58 C54 C55 C56 178.9(6)
C54 C55 C56 C57 -0.5(9)
C54 C55 C56 C59 177.7(6)
C55 C56 C57 C52 -0.2(10)
C59 C56 C57 C52 -178.5(6)
C53 C52 C57 C56 0.1(9)
B1 C52 C57 C56 170.4(6)
C53 C54 C58 F9 -133.6(7)
C55 C54 C58 F9 49.0(8)
C53 C54 C58 F7 -11.9(9)
C55 C54 C58 F7 170.7(6)
C53 C54 C58 F8 107.3(7)
C55 C54 C58 F8 -70.1(8)
C57 C56 C59 F10 179.0(6)
C55 C56 C59 F10 0.7(9)
C57 C56 C59 F11 57.8(8)
C55 C56 C59 F11 -120.5(7)
C57 C56 C59 F12 -61.5(8)
C55 C56 C59 F12 120.2(7)
C68 B1 C60 C61 146.7(6)
C52 B1 C60 C61 -92.6(7)
C44 B1 C60 C61 28.7(8)
C68 B1 C60 C65 -44.7(8)
C52 B1 C60 C65 75.9(7)
C44 B1 C60 C65 -162.8(5)
C65 C60 C61 C62 1.8(9)
B1 C60 C61 C62 170.9(6)
C60 C61 C62 C63 -3.2(10)
C60 C61 C62 C66 175.8(6)
C61 C62 C63 C64 1.5(9)
C66 C62 C63 C64 -177.4(6)
C62 C63 C64 C65 1.2(9)
C62 C63 C64 C67 -174.1(6)
C63 C64 C65 C60 -2.6(9)
C67 C64 C65 C60 172.7(6)
C61 C60 C65 C64 1.1(9)
B1 C60 C65 C64 -168.6(6)
C63 C62 C66 F14 -41.1(9)
C61 C62 C66 F14 140.0(6)
C63 C62 C66 F13 -162.0(6)
C61 C62 C66 F13 19.0(9)
C63 C62 C66 F15 79.2(8)
C61 C62 C66 F15 -99.7(8)
C63 C64 C67 F17 -136.8(6)
C65 C64 C67 F17 47.8(8)
C63 C64 C67 F18 104.6(7)
C65 C64 C67 F18 -70.8(8)
C63 C64 C67 F16 -14.6(9)
C65 C64 C67 F16 170.1(6)
C60 B1 C68 C69 -37.3(8)
C52 B1 C68 C69 -152.6(6)
C44 B1 C68 C69 85.8(7)
C60 B1 C68 C73 149.9(6)
C52 B1 C68 C73 34.7(8)
C44 B1 C68 C73 -86.9(7)
C73 C68 C69 C70 2.2(9)
B1 C68 C69 C70 -171.0(6)
C68 C69 C70 C71 -2.3(9)
C68 C69 C70 C74 176.0(6)
C69 C70 C71 C72 1.2(10)
C74 C70 C71 C72 -177.1(6)
C70 C71 C72 C73 -0.3(10)
C70 C71 C72 C75 176.9(6)
C71 C72 C73 C68 0.3(10)
C75 C72 C73 C68 -176.9(6)
C69 C68 C73 C72 -1.2(9)
B1 C68 C73 C72 171.9(6)
C71 C70 C74 F19 -179.9(6)
C69 C70 C74 F19 1.8(10)
C71 C70 C74 F21 56.8(8)
C69 C70 C74 F21 -121.5(7)
C71 C70 C74 F20 -59.7(8)
C69 C70 C74 F20 122.0(7)
C71 C72 C75 F23 -86.6(9)
C73 C72 C75 F23 90.6(9)
C71 C72 C75 F24 152.1(7)
C73 C72 C75 F24 -30.7(10)
C71 C72 C75 F22 32.7(10)
C73 C72 C75 F22 -150.1(7)
